data_4023713
loop_
_publ_author_name
'Catelijne H. M. Amijs'
'Ver\'onica L\'opez-Carrillo'
'Mihai Raducan'
'Patricia P\'erez-Gal\'an'
'Catalina Ferrer'
'Antonio M. Echavarren'

_publ_section_title
;
 Gold(I)-Catalyzed Intermolecular Addition of Carbon
 Nucleophiles to 1,5- and 1,6-Enynes
;
_journal_name_full 'Journal of Organic Chemistry'
_journal_page_first 7721
_journal_page_last 7730
_journal_paper_doi 10.1021/jo8014769
_journal_volume 73
_journal_year 2008
_chemical_formula_sum 'C26 H23 N O'
_chemical_formula_weight 365.45
_chemical_name_systematic
;
 ?
;
_space_group_IT_number 61
_symmetry_cell_setting orthorhombic
_symmetry_space_group_name_Hall '-P 2ac 2ab'
_symmetry_space_group_name_H-M 'P b c a'
_atom_sites_solution_hydrogens geom
_atom_sites_solution_primary direct
_atom_sites_solution_secondary difmap
_audit_creation_method SHELXL-97
_cell_angle_alpha 90.00
_cell_angle_beta 90.00
_cell_angle_gamma 90.00
_cell_formula_units_Z 8
_cell_length_a 8.9050(6)
_cell_length_b 19.1445(13)
_cell_length_c 22.5916(15)
_cell_measurement_reflns_used 8050
_cell_measurement_temperature 100(2)
_cell_measurement_theta_max 35.28
_cell_measurement_theta_min 3.25
_cell_volume 3851.5(4)
_computing_cell_refinement 'Bruker-Nonius Apex v1.0-22 2002'
_computing_data_collection 'Bruker-Nonius Apex v1.0-22 2002'
_computing_data_reduction 'SAINT+ Version 7.06A Bruker-Nonius, 2004'
_computing_molecular_graphics 'Shelxtl Version 6.12 (Sheldrick, 2001)'
_computing_publication_material 'Shelxtl Version 6.12 (Sheldrick, 2001)'
_computing_structure_refinement 'Shelxtl Version 6.12 (Sheldrick, 2001)'
_computing_structure_solution 'Shelxtl Version 6.12 (Sheldrick, 2001)'
_diffrn_ambient_temperature 100(2)
_diffrn_detector_area_resol_mean 512
_diffrn_detector_type '4K CCD area detector APEX II'
_diffrn_measured_fraction_theta_full 0.987
_diffrn_measured_fraction_theta_max 0.987
_diffrn_measurement_device_type 'Kappa 4-axis goniometer bruker-nonius'
_diffrn_measurement_method
;
 Fullsphere data collection, phi and omega scans
;
_diffrn_measurement_specimen_support 'magnetic support whith 10 micron nylon fiber cryoloop'
_diffrn_radiation_monochromator 'Multilayer Montel 200 mirrors'
_diffrn_radiation_type MoK\a
_diffrn_radiation_wavelength 0.71073
_diffrn_reflns_av_R_equivalents 0.0450
_diffrn_reflns_av_sigmaI/netI 0.0377
_diffrn_reflns_limit_h_max 14
_diffrn_reflns_limit_h_min -9
_diffrn_reflns_limit_k_max 31
_diffrn_reflns_limit_k_min -24
_diffrn_reflns_limit_l_max 36
_diffrn_reflns_limit_l_min -31
_diffrn_reflns_number 38294
_diffrn_reflns_theta_full 35.41
_diffrn_reflns_theta_max 35.41
_diffrn_reflns_theta_min 2.79
_diffrn_source 'rotating anode X-ray tube'
_diffrn_source_current 70
_diffrn_source_power 50
_diffrn_source_size '3 mm x 0.3 mm fine focus'
_diffrn_source_type 'Bruker-Nonius FR 591'
_exptl_absorpt_coefficient_mu 0.076
_exptl_absorpt_correction_T_max 1.0000
_exptl_absorpt_correction_T_min 0.9624
_exptl_absorpt_correction_type empirical
_exptl_absorpt_process_details
; 
 SADABS Version 2.1 2003 Bruker-Nonius
 Blessing, Acta Cryst. (1995) A51 33-38
;
_exptl_crystal_colour white
_exptl_crystal_density_diffrn 1.261
_exptl_crystal_density_method 'not measured'
_exptl_crystal_description block
_exptl_crystal_F_000 1552
_exptl_crystal_size_max 0.40
_exptl_crystal_size_mid 0.20
_exptl_crystal_size_min 0.10
_refine_diff_density_max 0.591
_refine_diff_density_min -0.223
_refine_diff_density_rms 0.061
_refine_ls_extinction_method none
_refine_ls_goodness_of_fit_ref 1.039
_refine_ls_hydrogen_treatment noref
_refine_ls_matrix_type full
_refine_ls_number_parameters 258
_refine_ls_number_reflns 8633
_refine_ls_number_restraints 0
_refine_ls_restrained_S_all 1.039
_refine_ls_R_factor_all 0.0660
_refine_ls_R_factor_gt 0.0490
_refine_ls_shift/su_max 0.001
_refine_ls_shift/su_mean 0.000
_refine_ls_structure_factor_coef Fsqd
_refine_ls_weighting_details 'calc w=1/[\s^2^(Fo^2^)+(0.0745P)^2^+0.7453P] where P=(Fo^2^+2Fc^2^)/3'
_refine_ls_weighting_scheme calc
_refine_ls_wR_factor_gt 0.1267
_refine_ls_wR_factor_ref 0.1396
_reflns_number_gt 6667
_reflns_number_total 8633
_reflns_threshold_expression >2sigma(I)
_cod_data_source_file jo8014769_si_001.cif
_cod_data_source_block v0489_0m
_cod_depositor_comments
;
The following automatic conversions were performed:
'_symmetry_cell_setting' value 'Orthorhombic' changed to 'orthorhombic'
according to '/home/saulius/struct/CIF-dictionaries/cif_core.dic'
dictionary named 'cif_core.dic' version 2.4.1 from 2010-06-29.

Automatic conversion script
Id: cif_fix_enum 1527 2010-12-29 10:47:43Z saulius 
;
_cod_database_code 4023713

loop_
_symmetry_equiv_pos_as_xyz
'x, y, z'
'-x+1/2, -y, z+1/2'
'-x, y+1/2, -z+1/2'
'x+1/2, -y+1/2, -z'
'-x, -y, -z'
'x-1/2, y, -z-1/2'
'x, -y-1/2, z-1/2'
'-x-1/2, y-1/2, z'

loop_
_atom_site_label
_atom_site_type_symbol
_atom_site_fract_x
_atom_site_fract_y
_atom_site_fract_z
_atom_site_U_iso_or_equiv
_atom_site_adp_type
_atom_site_occupancy
_atom_site_symmetry_multiplicity
_atom_site_calc_flag
_atom_site_refinement_flags
_atom_site_disorder_assembly
_atom_site_disorder_group
O1 O 0.27907(7) 0.25136(4) 0.18971(3) 0.01795(12) Uani 1 1 d . . .
C1 C 0.15441(9) 0.16562(4) 0.13452(3) 0.01532(14) Uani 1 1 d . . .
H1 H 0.0531 0.1515 0.1196 0.018 Uiso 1 1 calc R . .
N1 N -0.09654(9) 0.29612(4) 0.20174(3) 0.01715(13) Uani 1 1 d . . .
H1N H -0.1185(19) 0.2817(9) 0.2396(7) 0.040(4) Uiso 1 1 d . . .
C2 C 0.22594(9) 0.21739(4) 0.08997(3) 0.01558(14) Uani 1 1 d . . .
H2 H 0.2843 0.1918 0.0590 0.019 Uiso 1 1 calc R . .
C3 C 0.10029(9) 0.26276(4) 0.06124(3) 0.01522(14) Uani 1 1 d . . .
H3 H 0.0358 0.2306 0.0374 0.018 Uiso 1 1 calc R . .
C4 C 0.00390(9) 0.29160(4) 0.11002(3) 0.01513(14) Uani 1 1 d . . .
C5 C -0.12568(9) 0.33594(4) 0.10792(4) 0.01588(14) Uani 1 1 d . . .
C6 C -0.19948(11) 0.37306(4) 0.06276(4) 0.01931(15) Uani 1 1 d . . .
H6 H -0.1569 0.3763 0.0243 0.023 Uiso 1 1 calc R . .
C7 C -0.33542(11) 0.40484(5) 0.07542(5) 0.02272(17) Uani 1 1 d . . .
H7 H -0.3882 0.4284 0.0448 0.027 Uiso 1 1 calc R . .
C8 C -0.39675(11) 0.40283(5) 0.13285(5) 0.02401(18) Uani 1 1 d . . .
H8 H -0.4902 0.4251 0.1402 0.029 Uiso 1 1 calc R . .
C9 C -0.32366(10) 0.36911(5) 0.17873(4) 0.02130(16) Uani 1 1 d . . .
H9 H -0.3642 0.3686 0.2176 0.026 Uiso 1 1 calc R . .
C10 C -0.18817(9) 0.33581(4) 0.16573(4) 0.01678(14) Uani 1 1 d . . .
C11 C 0.01673(9) 0.26838(4) 0.16726(3) 0.01513(13) Uani 1 1 d . . .
C12 C 0.13392(9) 0.21681(4) 0.18741(3) 0.01552(14) Uani 1 1 d . . .
C13 C 0.24343(10) 0.10039(4) 0.14923(4) 0.01673(14) Uani 1 1 d . . .
C14 C 0.39363(10) 0.09042(5) 0.13420(4) 0.02152(16) Uani 1 1 d . . .
H14 H 0.4455 0.1257 0.1129 0.026 Uiso 1 1 calc R . .
C15 C 0.46901(11) 0.02928(5) 0.15004(5) 0.02544(18) Uani 1 1 d . . .
H15 H 0.5710 0.0231 0.1389 0.031 Uiso 1 1 calc R . .
C16 C 0.39611(11) -0.02259(5) 0.18193(4) 0.02358(18) Uani 1 1 d . . .
H16 H 0.4483 -0.0637 0.1934 0.028 Uiso 1 1 calc R . .
C17 C 0.24609(11) -0.01374(5) 0.19681(5) 0.02433(18) Uani 1 1 d . . .
H17 H 0.1950 -0.0490 0.2185 0.029 Uiso 1 1 calc R . .
C18 C 0.17030(10) 0.04666(5) 0.18004(4) 0.02191(17) Uani 1 1 d . . .
H18 H 0.0670 0.0516 0.1897 0.026 Uiso 1 1 calc R . .
C19 C 0.10394(10) 0.18686(5) 0.24834(4) 0.01999(16) Uani 1 1 d . . .
H19A H 0.1846 0.1543 0.2589 0.030 Uiso 1 1 calc R . .
H19B H 0.0077 0.1620 0.2481 0.030 Uiso 1 1 calc R . .
H19C H 0.1001 0.2249 0.2774 0.030 Uiso 1 1 calc R . .
C20 C 0.16239(10) 0.31719(4) 0.01905(4) 0.01616(14) Uani 1 1 d . . .
C21 C 0.18914(10) 0.29877(4) -0.03981(4) 0.01675(14) Uani 1 1 d . . .
H21 H 0.1645 0.2531 -0.0531 0.020 Uiso 1 1 calc R . .
C22 C 0.25150(11) 0.34643(5) -0.07939(4) 0.02061(16) Uani 1 1 d . . .
H22 H 0.2699 0.3331 -0.1192 0.025 Uiso 1 1 calc R . .
C23 C 0.28669(11) 0.41352(5) -0.06054(4) 0.02361(18) Uani 1 1 d . . .
H23 H 0.3308 0.4459 -0.0872 0.028 Uiso 1 1 calc R . .
C24 C 0.25707(13) 0.43301(5) -0.00252(5) 0.0269(2) Uani 1 1 d . . .
H24 H 0.2793 0.4791 0.0103 0.032 Uiso 1 1 calc R . .
C25 C 0.19486(12) 0.38524(5) 0.03705(4) 0.02345(18) Uani 1 1 d . . .
H25 H 0.1744 0.3991 0.0766 0.028 Uiso 1 1 calc R . .
C26 C 0.33108(10) 0.26092(5) 0.12950(4) 0.01824(15) Uani 1 1 d . . .
H26A H 0.4361 0.2446 0.1254 0.022 Uiso 1 1 calc R . .
H26B H 0.3265 0.3109 0.1183 0.022 Uiso 1 1 calc R . .

loop_
_atom_site_aniso_label
_atom_site_aniso_U_11
_atom_site_aniso_U_22
_atom_site_aniso_U_33
_atom_site_aniso_U_23
_atom_site_aniso_U_13
_atom_site_aniso_U_12
O1 0.0156(3) 0.0249(3) 0.0134(2) -0.0013(2) -0.0004(2) -0.0053(2)
C1 0.0151(3) 0.0167(3) 0.0141(3) 0.0002(2) -0.0008(2) -0.0017(3)
N1 0.0177(3) 0.0197(3) 0.0140(3) 0.0002(2) 0.0031(2) -0.0013(2)
C2 0.0167(3) 0.0174(3) 0.0127(3) -0.0002(2) 0.0008(2) -0.0012(3)
C3 0.0180(3) 0.0157(3) 0.0119(3) -0.0005(2) 0.0007(2) -0.0008(3)
C4 0.0170(3) 0.0155(3) 0.0129(3) -0.0007(2) 0.0004(2) -0.0013(2)
C5 0.0173(3) 0.0142(3) 0.0161(3) -0.0012(2) 0.0001(3) -0.0018(2)
C6 0.0231(4) 0.0149(3) 0.0199(4) 0.0006(3) -0.0021(3) -0.0002(3)
C7 0.0237(4) 0.0151(3) 0.0294(4) 0.0019(3) -0.0024(3) 0.0013(3)
C8 0.0205(4) 0.0164(4) 0.0351(5) 0.0004(3) 0.0027(3) 0.0017(3)
C9 0.0198(4) 0.0180(4) 0.0261(4) -0.0019(3) 0.0054(3) -0.0013(3)
C10 0.0167(3) 0.0155(3) 0.0181(3) -0.0013(3) 0.0016(3) -0.0021(3)
C11 0.0155(3) 0.0170(3) 0.0130(3) -0.0006(2) 0.0008(2) -0.0023(2)
C12 0.0147(3) 0.0190(3) 0.0128(3) 0.0007(3) -0.0004(2) -0.0025(3)
C13 0.0165(3) 0.0176(3) 0.0161(3) 0.0004(3) -0.0018(3) -0.0007(3)
C14 0.0190(4) 0.0228(4) 0.0228(4) 0.0033(3) 0.0033(3) 0.0017(3)
C15 0.0210(4) 0.0273(4) 0.0280(4) 0.0037(4) 0.0042(3) 0.0056(3)
C16 0.0241(4) 0.0215(4) 0.0251(4) 0.0021(3) -0.0016(3) 0.0047(3)
C17 0.0226(4) 0.0200(4) 0.0304(5) 0.0061(3) -0.0013(3) -0.0002(3)
C18 0.0170(4) 0.0203(4) 0.0284(4) 0.0047(3) -0.0007(3) -0.0011(3)
C19 0.0205(4) 0.0257(4) 0.0138(3) 0.0036(3) 0.0008(3) -0.0011(3)
C20 0.0186(3) 0.0162(3) 0.0136(3) 0.0009(2) 0.0016(3) 0.0012(3)
C21 0.0184(3) 0.0184(3) 0.0135(3) 0.0014(2) 0.0010(3) 0.0041(3)
C22 0.0207(4) 0.0249(4) 0.0162(3) 0.0040(3) 0.0040(3) 0.0049(3)
C23 0.0244(4) 0.0233(4) 0.0232(4) 0.0077(3) 0.0057(3) 0.0014(3)
C24 0.0357(5) 0.0182(4) 0.0267(4) 0.0021(3) 0.0060(4) -0.0036(4)
C25 0.0330(5) 0.0183(4) 0.0191(4) -0.0011(3) 0.0055(3) -0.0041(3)
C26 0.0169(3) 0.0233(4) 0.0145(3) 0.0006(3) 0.0011(3) -0.0051(3)

loop_
_atom_type_symbol
_atom_type_description
_atom_type_scat_dispersion_real
_atom_type_scat_dispersion_imag
_atom_type_scat_source
C C 0.0033 0.0016 'International Tables Vol C Tables 4.2.6.8 and 6.1.1.4'
H H 0.0000 0.0000 'International Tables Vol C Tables 4.2.6.8 and 6.1.1.4'
N N 0.0061 0.0033 'International Tables Vol C Tables 4.2.6.8 and 6.1.1.4'
O O 0.0106 0.0060 'International Tables Vol C Tables 4.2.6.8 and 6.1.1.4'

loop_
_geom_angle_atom_site_label_1
_geom_angle_atom_site_label_2
_geom_angle_atom_site_label_3
_geom_angle
_geom_angle_site_symmetry_1
_geom_angle_site_symmetry_3
_geom_angle_publ_flag
C26 O1 C12 107.96(6) . . ?
C13 C1 C2 117.02(7) . . ?
C13 C1 C12 114.31(7) . . ?
C2 C1 C12 98.29(6) . . ?
C10 N1 C11 108.14(7) . . ?
C26 C2 C1 102.69(6) . . ?
C26 C2 C3 112.13(7) . . ?
C1 C2 C3 109.39(7) . . ?
C4 C3 C20 114.64(7) . . ?
C4 C3 C2 108.04(6) . . ?
C20 C3 C2 112.52(7) . . ?
C11 C4 C5 106.85(7) . . ?
C11 C4 C3 121.65(7) . . ?
C5 C4 C3 130.82(7) . . ?
C6 C5 C10 119.02(8) . . ?
C6 C5 C4 134.37(8) . . ?
C10 C5 C4 106.52(7) . . ?
C7 C6 C5 118.73(8) . . ?
C6 C7 C8 121.16(9) . . ?
C9 C8 C7 121.36(9) . . ?
C8 C9 C10 117.52(9) . . ?
N1 C10 C9 129.68(8) . . ?
N1 C10 C5 108.14(7) . . ?
C9 C10 C5 122.11(8) . . ?
C4 C11 N1 110.25(7) . . ?
C4 C11 C12 123.67(7) . . ?
N1 C11 C12 125.99(7) . . ?
O1 C12 C11 109.19(7) . . ?
O1 C12 C19 107.24(7) . . ?
C11 C12 C19 113.60(7) . . ?
O1 C12 C1 102.12(6) . . ?
C11 C12 C1 105.18(6) . . ?
C19 C12 C1 118.70(7) . . ?
C14 C13 C18 117.80(8) . . ?
C14 C13 C1 124.16(8) . . ?
C18 C13 C1 118.05(8) . . ?
C13 C14 C15 120.94(9) . . ?
C16 C15 C14 120.53(9) . . ?
C15 C16 C17 119.25(9) . . ?
C16 C17 C18 120.15(9) . . ?
C17 C18 C13 121.30(9) . . ?
C25 C20 C21 118.56(8) . . ?
C25 C20 C3 122.28(7) . . ?
C21 C20 C3 119.16(7) . . ?
C22 C21 C20 120.93(8) . . ?
C23 C22 C21 119.92(8) . . ?
C24 C23 C22 119.68(8) . . ?
C23 C24 C25 120.32(9) . . ?
C24 C25 C20 120.55(9) . . ?
O1 C26 C2 106.38(6) . . ?

loop_
_geom_bond_atom_site_label_1
_geom_bond_atom_site_label_2
_geom_bond_distance
_geom_bond_site_symmetry_2
_geom_bond_publ_flag
O1 C26 1.4485(10) . ?
O1 C12 1.4529(10) . ?
C1 C13 1.5161(12) . ?
C1 C2 1.5494(11) . ?
C1 C12 1.5559(11) . ?
N1 C10 1.3801(11) . ?
N1 C11 1.3806(11) . ?
C2 C26 1.5390(12) . ?
C2 C3 1.5581(12) . ?
C3 C4 1.5019(11) . ?
C3 C20 1.5166(11) . ?
C4 C11 1.3724(11) . ?
C4 C5 1.4332(12) . ?
C5 C6 1.4066(12) . ?
C5 C10 1.4196(12) . ?
C6 C7 1.3847(13) . ?
C7 C8 1.4082(15) . ?
C8 C9 1.3838(14) . ?
C9 C10 1.3958(12) . ?
C11 C12 1.5070(12) . ?
C12 C19 1.5150(12) . ?
C13 C14 1.3931(13) . ?
C13 C18 1.4023(12) . ?
C14 C15 1.3960(13) . ?
C15 C16 1.3880(14) . ?
C16 C17 1.3880(14) . ?
C17 C18 1.3915(13) . ?
C20 C25 1.3950(12) . ?
C20 C21 1.3963(11) . ?
C21 C22 1.3930(12) . ?
C22 C23 1.3890(14) . ?
C23 C24 1.3881(14) . ?
C24 C25 1.3936(13) . ?

loop_
_geom_torsion_atom_site_label_1
_geom_torsion_atom_site_label_2
_geom_torsion_atom_site_label_3
_geom_torsion_atom_site_label_4
_geom_torsion
_geom_torsion_site_symmetry_1
_geom_torsion_site_symmetry_2
_geom_torsion_site_symmetry_3
_geom_torsion_site_symmetry_4
_geom_torsion_publ_flag
C13 C1 C2 C26 -83.46(8) . . . . ?
C12 C1 C2 C26 39.31(7) . . . . ?
C13 C1 C2 C3 157.30(7) . . . . ?
C12 C1 C2 C3 -79.93(7) . . . . ?
C26 C2 C3 C4 -63.44(8) . . . . ?
C1 C2 C3 C4 49.78(8) . . . . ?
C26 C2 C3 C20 64.12(9) . . . . ?
C1 C2 C3 C20 177.35(6) . . . . ?
C20 C3 C4 C11 -136.99(8) . . . . ?
C2 C3 C4 C11 -10.65(10) . . . . ?
C20 C3 C4 C5 53.78(12) . . . . ?
C2 C3 C4 C5 -179.89(8) . . . . ?
C11 C4 C5 C6 -177.72(9) . . . . ?
C3 C4 C5 C6 -7.28(16) . . . . ?
C11 C4 C5 C10 -1.32(9) . . . . ?
C3 C4 C5 C10 169.11(8) . . . . ?
C10 C5 C6 C7 -3.78(12) . . . . ?
C4 C5 C6 C7 172.27(9) . . . . ?
C5 C6 C7 C8 2.59(13) . . . . ?
C6 C7 C8 C9 0.01(15) . . . . ?
C7 C8 C9 C10 -1.33(14) . . . . ?
C11 N1 C10 C9 173.82(9) . . . . ?
C11 N1 C10 C5 -3.25(9) . . . . ?
C8 C9 C10 N1 -176.67(9) . . . . ?
C8 C9 C10 C5 0.04(13) . . . . ?
C6 C5 C10 N1 179.87(7) . . . . ?
C4 C5 C10 N1 2.82(9) . . . . ?
C6 C5 C10 C9 2.53(12) . . . . ?
C4 C5 C10 C9 -174.52(8) . . . . ?
C5 C4 C11 N1 -0.66(9) . . . . ?
C3 C4 C11 N1 -172.17(7) . . . . ?
C5 C4 C11 C12 176.24(7) . . . . ?
C3 C4 C11 C12 4.73(12) . . . . ?
C10 N1 C11 C4 2.46(9) . . . . ?
C10 N1 C11 C12 -174.35(8) . . . . ?
C26 O1 C12 C11 -74.09(8) . . . . ?
C26 O1 C12 C19 162.42(7) . . . . ?
C26 O1 C12 C1 36.91(8) . . . . ?
C4 C11 C12 O1 73.60(10) . . . . ?
N1 C11 C12 O1 -110.00(9) . . . . ?
C4 C11 C12 C19 -166.76(8) . . . . ?
N1 C11 C12 C19 9.64(12) . . . . ?
C4 C11 C12 C1 -35.35(10) . . . . ?
N1 C11 C12 C1 141.05(8) . . . . ?
C13 C1 C12 O1 78.05(8) . . . . ?
C2 C1 C12 O1 -46.67(7) . . . . ?
C13 C1 C12 C11 -167.96(7) . . . . ?
C2 C1 C12 C11 67.32(7) . . . . ?
C13 C1 C12 C19 -39.54(10) . . . . ?
C2 C1 C12 C19 -164.26(7) . . . . ?
C2 C1 C13 C14 12.22(12) . . . . ?
C12 C1 C13 C14 -101.85(10) . . . . ?
C2 C1 C13 C18 -167.93(8) . . . . ?
C12 C1 C13 C18 78.00(10) . . . . ?
C18 C13 C14 C15 -0.82(14) . . . . ?
C1 C13 C14 C15 179.03(9) . . . . ?
C13 C14 C15 C16 -0.91(16) . . . . ?
C14 C15 C16 C17 1.43(16) . . . . ?
C15 C16 C17 C18 -0.23(15) . . . . ?
C16 C17 C18 C13 -1.54(15) . . . . ?
C14 C13 C18 C17 2.04(14) . . . . ?
C1 C13 C18 C17 -177.82(9) . . . . ?
C4 C3 C20 C25 30.62(12) . . . . ?
C2 C3 C20 C25 -93.36(10) . . . . ?
C4 C3 C20 C21 -149.79(8) . . . . ?
C2 C3 C20 C21 86.22(9) . . . . ?
C25 C20 C21 C22 2.09(13) . . . . ?
C3 C20 C21 C22 -177.51(8) . . . . ?
C20 C21 C22 C23 -0.57(14) . . . . ?
C21 C22 C23 C24 -1.08(15) . . . . ?
C22 C23 C24 C25 1.17(16) . . . . ?
C23 C24 C25 C20 0.39(17) . . . . ?
C21 C20 C25 C24 -2.00(15) . . . . ?
C3 C20 C25 C24 177.59(9) . . . . ?
C12 O1 C26 C2 -11.15(9) . . . . ?
C1 C2 C26 O1 -19.17(9) . . . . ?
C3 C2 C26 O1 98.14(8) . . . . ?
